data_2210487
loop_
_publ_author_name
'Zhao, Yan-Li'
'Zhang, Qiao-Zhen'
'Chen, Xin'
'Yu, Ming'

_publ_section_title
;(<i>Z</i>)-1-[2-(2-Chlorobenzyloxy)benzylidene]-2-(2,4-dinitrophenyl)hydrazine
 <i>N</i>,<i>N</i>-dimethylformamide solvate
;
_journal_coeditor_code AT2122
_journal_issue 10
_journal_name_full 'Acta Crystallographica Section E'
_journal_page_first o4734
_journal_page_last o4735
_journal_paper_doi 10.1107/S1600536806039225
_journal_volume 62
_journal_year 2006
_chemical_formula_iupac 'C20 H15 Cl N4 O5 , C3 H7 N O'
_chemical_formula_moiety 'C20 H15 Cl N4 O5 , C3 H7 N O'
_chemical_formula_sum 'C23 H22 Cl N5 O6'
_chemical_formula_weight 499.91
_chemical_name_systematic
;
(Z)-1-[2-(2-Chlorobenzyloxy)benzylidene]-2-(2,4-dinitrophenyl)hydrazine
N,N-dimethylformamide solvate
;
_space_group_IT_number 14
_symmetry_cell_setting monoclinic
_symmetry_space_group_name_Hall '-P 2ybc'
_symmetry_space_group_name_H-M 'P 1 21/c 1'
_atom_sites_solution_hydrogens geom
_atom_sites_solution_primary direct
_atom_sites_solution_secondary difmap
_audit_creation_method SHELXL97
_cell_angle_alpha 90.00
_cell_angle_beta 92.455(9)
_cell_angle_gamma 90.00
_cell_formula_units_Z 4
_cell_length_a 7.844(4)
_cell_length_b 12.887(7)
_cell_length_c 23.631(13)
_cell_measurement_reflns_used 2853
_cell_measurement_temperature 294(2)
_cell_measurement_theta_max 22.62
_cell_measurement_theta_min 3.04
_cell_volume 2387(2)
_computing_cell_refinement 'SAINT (Bruker, 1999)'
_computing_data_collection 'SMART (Bruker, 1999)'
_computing_data_reduction SAINT
_computing_molecular_graphics 'SHELXTL (Sheldrick, 1997b)'
_computing_publication_material SHELXTL
_computing_structure_refinement 'SHELXL97 (Sheldrick, 1997a)'
_computing_structure_solution 'SHELXS97 (Sheldrick, 1997a)'
_diffrn_ambient_temperature 294(2)
_diffrn_measured_fraction_theta_full 0.999
_diffrn_measured_fraction_theta_max 0.999
_diffrn_measurement_device_type 'Bruker SMART APEX CCD area-detector'
_diffrn_measurement_method '\f and \w'
_diffrn_radiation_monochromator graphite
_diffrn_radiation_source 'fine-focus sealed tube'
_diffrn_radiation_type MoK\a
_diffrn_radiation_wavelength 0.71073
_diffrn_reflns_av_R_equivalents 0.0392
_diffrn_reflns_av_sigmaI/netI 0.0467
_diffrn_reflns_limit_h_max 6
_diffrn_reflns_limit_h_min -9
_diffrn_reflns_limit_k_max 15
_diffrn_reflns_limit_k_min -11
_diffrn_reflns_limit_l_max 27
_diffrn_reflns_limit_l_min -28
_diffrn_reflns_number 11916
_diffrn_reflns_theta_full 25.01
_diffrn_reflns_theta_max 25.01
_diffrn_reflns_theta_min 1.73
_diffrn_standards_number 0
_exptl_absorpt_coefficient_mu 0.209
_exptl_absorpt_correction_T_max 0.967
_exptl_absorpt_correction_T_min 0.935
_exptl_absorpt_correction_type multi-scan
_exptl_absorpt_process_details '(SADABS; Sheldrick, 1996)'
_exptl_crystal_colour red
_exptl_crystal_density_diffrn 1.391
_exptl_crystal_density_method 'not measured'
_exptl_crystal_description block
_exptl_crystal_F_000 1040
_exptl_crystal_size_max 0.30
_exptl_crystal_size_mid 0.20
_exptl_crystal_size_min 0.16
_refine_diff_density_max 0.220
_refine_diff_density_min -0.198
_refine_ls_extinction_method none
_refine_ls_goodness_of_fit_ref 1.047
_refine_ls_hydrogen_treatment constr
_refine_ls_matrix_type full
_refine_ls_number_parameters 318
_refine_ls_number_reflns 4199
_refine_ls_number_restraints 18
_refine_ls_restrained_S_all 1.068
_refine_ls_R_factor_all 0.0969
_refine_ls_R_factor_gt 0.0438
_refine_ls_shift/su_max 0.002
_refine_ls_shift/su_mean 0.000
_refine_ls_structure_factor_coef Fsqd
_refine_ls_weighting_details 'calc w = 1/[\s^2^(Fo^2^)+(0.0543P)^2^+0.5074P] where P=(Fo^2^+2Fc^2^)/3'
_refine_ls_weighting_scheme calc
_refine_ls_wR_factor_gt 0.1029
_refine_ls_wR_factor_ref 0.1321
_reflns_number_gt 2393
_reflns_number_total 4199
_reflns_threshold_expression I>2\s(I)
_cod_data_source_file at2122.cif
_cod_data_source_block I
_cod_original_sg_symbol_H-M 'P 21/c'
_cod_database_code 2210487
_cod_database_fobs_code 2210487

loop_
_symmetry_equiv_pos_as_xyz
'x, y, z'
'-x, y+1/2, -z+1/2'
'-x, -y, -z'
'x, -y-1/2, z-1/2'

loop_
_atom_site_type_symbol
_atom_site_label
_atom_site_fract_x
_atom_site_fract_y
_atom_site_fract_z
_atom_site_U_iso_or_equiv
_atom_site_adp_type
_atom_site_calc_flag
_atom_site_refinement_flags
_atom_site_occupancy
Cl Cl1 1.20196(13) -0.35560(7) 0.33661(4) 0.0940(4) Uani d . 1
O O1 0.8961(2) -0.13171(12) 0.43096(7) 0.0509(5) Uani d . 1
O O2 0.5698(4) 0.29631(18) 0.36599(9) 0.1004(9) Uani d . 1
O O3 0.3960(4) 0.4237(2) 0.35873(10) 0.1187(10) Uani d . 1
O O4 0.1497(3) 0.57353(18) 0.51536(13) 0.1128(10) Uani d . 1
O O5 0.1587(4) 0.4964(2) 0.59628(14) 0.1221(11) Uani d U 1
N N1 0.6492(3) 0.10849(14) 0.49716(8) 0.0444(5) Uani d . 1
N N2 0.5927(3) 0.18467(14) 0.46000(8) 0.0459(5) Uani d . 1
H H2 0.6141 0.1810 0.4247 0.055 Uiso calc R 1
N N3 0.4679(4) 0.3548(2) 0.38628(11) 0.0703(7) Uani d . 1
N N4 0.1968(4) 0.5035(2) 0.54691(16) 0.0804(8) Uani d . 1
C C1 1.0750(4) -0.2573(2) 0.30729(12) 0.0600(8) Uani d . 1
C C2 1.0641(4) -0.2467(3) 0.24946(13) 0.0796(10) Uani d . 1
H H2A 1.1212 -0.2926 0.2265 0.096 Uiso calc R 1
C C3 0.9678(5) -0.1675(3) 0.22587(13) 0.0970(12) Uani d . 1
H H3 0.9596 -0.1595 0.1867 0.116 Uiso calc R 1
C C4 0.8841(5) -0.1005(3) 0.25992(13) 0.0946(12) Uani d . 1
H H4 0.8191 -0.0469 0.2439 0.113 Uiso calc R 1
C C5 0.8957(4) -0.1122(2) 0.31790(12) 0.0695(9) Uani d . 1
H H5 0.8382 -0.0662 0.3406 0.083 Uiso calc R 1
C C6 0.9912(3) -0.19110(19) 0.34279(10) 0.0498(7) Uani d . 1
C C7 1.0047(3) -0.20535(19) 0.40580(10) 0.0505(7) Uani d . 1
H H7A 0.9705 -0.2752 0.4156 0.061 Uiso calc R 1
H H7B 1.1218 -0.1950 0.4196 0.061 Uiso calc R 1
C C8 0.8877(3) -0.13228(17) 0.48866(9) 0.0405(6) Uani d . 1
C C9 0.9643(3) -0.20735(18) 0.52326(11) 0.0488(7) Uani d . 1
H H9 1.0260 -0.2609 0.5075 0.059 Uiso calc R 1
C C10 0.9486(4) -0.2023(2) 0.58066(11) 0.0561(7) Uani d . 1
H H10 1.0011 -0.2522 0.6039 0.067 Uiso calc R 1
C C11 0.8561(4) -0.1240(2) 0.60441(11) 0.0618(8) Uani d . 1
H H11 0.8451 -0.1215 0.6434 0.074 Uiso calc R 1
C C12 0.7799(4) -0.04956(19) 0.57014(11) 0.0528(7) Uani d . 1
H H12 0.7166 0.0028 0.5863 0.063 Uiso calc R 1
C C13 0.7957(3) -0.05100(16) 0.51166(9) 0.0393(6) Uani d . 1
C C14 0.7243(3) 0.03121(17) 0.47552(10) 0.0433(6) Uani d . 1
H H14 0.7336 0.0273 0.4365 0.052 Uiso calc R 1
C C15 0.5036(3) 0.26469(17) 0.47992(10) 0.0434(6) Uani d . 1
C C16 0.4349(3) 0.34684(18) 0.44572(11) 0.0497(7) Uani d . 1
C C17 0.3341(4) 0.42325(19) 0.46797(14) 0.0582(8) Uani d . 1
H H17 0.2869 0.4748 0.4446 0.070 Uiso calc R 1
C C18 0.3043(4) 0.42275(19) 0.52395(14) 0.0572(8) Uani d . 1
C C19 0.3738(3) 0.3470(2) 0.55966(12) 0.0586(7) Uani d . 1
H H19 0.3545 0.3486 0.5982 0.070 Uiso calc R 1
C C20 0.4703(3) 0.27038(19) 0.53792(11) 0.0512(7) Uani d . 1
H H20 0.5161 0.2199 0.5622 0.061 Uiso calc R 1
O O6 0.3821(4) 0.57745(18) 0.15607(10) 0.1040(9) Uani d . 1
N N5 0.5728(4) 0.5350(3) 0.22622(11) 0.0817(8) Uani d . 1
C C21 0.4732(5) 0.5972(3) 0.19700(15) 0.0855(10) Uani d . 1
H H21 0.4718 0.6657 0.2092 0.103 Uiso calc R 1
C C22 0.5816(6) 0.4283(3) 0.20945(19) 0.1280(16) Uani d U 1
H H22A 0.5138 0.4182 0.1751 0.192 Uiso calc R 1
H H22B 0.5388 0.3852 0.2388 0.192 Uiso calc R 1
H H22C 0.6980 0.4102 0.2032 0.192 Uiso calc R 1
C C23 0.6779(6) 0.5677(4) 0.27434(17) 0.1453(19) Uani d U 1
H H23A 0.6606 0.6404 0.2809 0.218 Uiso calc R 1
H H23B 0.7957 0.5554 0.2671 0.218 Uiso calc R 1
H H23C 0.6476 0.5291 0.3072 0.218 Uiso calc R 1

loop_
_atom_site_aniso_label
_atom_site_aniso_U_11
_atom_site_aniso_U_22
_atom_site_aniso_U_33
_atom_site_aniso_U_12
_atom_site_aniso_U_13
_atom_site_aniso_U_23
Cl1 0.1133(8) 0.0845(6) 0.0840(6) 0.0487(5) 0.0023(5) -0.0194(4)
O1 0.0609(12) 0.0463(10) 0.0457(10) 0.0177(9) 0.0049(9) -0.0007(8)
O2 0.163(3) 0.0687(15) 0.0710(15) 0.0340(16) 0.0234(15) 0.0094(11)
O3 0.147(3) 0.114(2) 0.0937(18) 0.0465(18) -0.0031(17) 0.0480(16)
O4 0.100(2) 0.0520(14) 0.186(3) 0.0323(14) 0.0006(19) -0.0038(16)
O5 0.123(2) 0.123(2) 0.119(2) 0.0580(18) 0.001(2) -0.0465(18)
N1 0.0453(13) 0.0366(11) 0.0511(12) 0.0032(10) -0.0001(10) 0.0020(10)
N2 0.0526(14) 0.0384(11) 0.0468(12) 0.0063(10) 0.0017(10) 0.0009(9)
N3 0.090(2) 0.0496(15) 0.0702(18) 0.0024(14) -0.0097(15) 0.0126(13)
N4 0.0609(19) 0.0567(17) 0.122(3) 0.0146(14) -0.0128(18) -0.0286(18)
C1 0.0597(19) 0.0585(17) 0.0613(18) 0.0076(15) -0.0015(15) -0.0173(14)
C2 0.089(3) 0.090(2) 0.060(2) 0.014(2) 0.0010(18) -0.0332(18)
C3 0.121(3) 0.119(3) 0.0497(19) 0.032(3) -0.006(2) -0.019(2)
C4 0.126(3) 0.102(3) 0.054(2) 0.046(2) -0.007(2) -0.0035(18)
C5 0.085(2) 0.073(2) 0.0500(17) 0.0270(18) -0.0022(16) -0.0094(14)
C6 0.0500(17) 0.0477(15) 0.0516(16) 0.0024(13) -0.0002(13) -0.0083(12)
C7 0.0526(18) 0.0437(14) 0.0555(16) 0.0086(13) 0.0049(13) -0.0061(12)
C8 0.0400(15) 0.0385(13) 0.0429(14) -0.0012(11) 0.0012(11) 0.0004(11)
C9 0.0483(17) 0.0403(14) 0.0581(17) 0.0049(12) 0.0043(13) 0.0056(12)
C10 0.061(2) 0.0546(17) 0.0529(17) 0.0052(14) -0.0006(14) 0.0168(13)
C11 0.077(2) 0.0656(19) 0.0433(16) 0.0052(17) 0.0059(15) 0.0089(14)
C12 0.0597(19) 0.0480(15) 0.0511(16) 0.0045(13) 0.0079(13) -0.0016(13)
C13 0.0406(15) 0.0346(13) 0.0428(14) -0.0017(11) 0.0020(11) 0.0014(10)
C14 0.0455(16) 0.0387(14) 0.0455(14) 0.0003(12) 0.0003(12) -0.0025(11)
C15 0.0387(15) 0.0333(13) 0.0574(16) -0.0011(11) -0.0061(12) -0.0036(11)
C16 0.0506(17) 0.0365(14) 0.0608(17) -0.0026(13) -0.0100(13) 0.0004(12)
C17 0.0505(19) 0.0327(14) 0.090(2) 0.0003(12) -0.0182(16) 0.0006(14)
C18 0.0441(17) 0.0386(15) 0.088(2) 0.0050(12) -0.0102(16) -0.0148(15)
C19 0.0556(19) 0.0560(17) 0.0634(17) 0.0073(15) -0.0072(15) -0.0158(14)
C20 0.0519(18) 0.0460(15) 0.0549(17) 0.0106(13) -0.0072(13) -0.0053(12)
O6 0.131(2) 0.0930(17) 0.0832(16) -0.0354(16) -0.0453(16) 0.0189(13)
N5 0.076(2) 0.107(2) 0.0622(17) 0.0001(17) 0.0004(15) 0.0172(16)
C21 0.100(3) 0.084(2) 0.072(2) -0.015(2) -0.003(2) 0.008(2)
C22 0.131(4) 0.120(3) 0.135(4) 0.037(3) 0.028(3) 0.019(3)
C23 0.134(4) 0.208(5) 0.090(3) -0.037(3) -0.039(3) 0.020(3)

loop_
_atom_type_symbol
_atom_type_description
_atom_type_scat_dispersion_real
_atom_type_scat_dispersion_imag
_atom_type_scat_source
C C 0.0033 0.0016 'International Tables Vol C Tables 4.2.6.8 and 6.1.1.4'
H H 0.0000 0.0000 'International Tables Vol C Tables 4.2.6.8 and 6.1.1.4'
N N 0.0061 0.0033 'International Tables Vol C Tables 4.2.6.8 and 6.1.1.4'
O O 0.0106 0.0060 'International Tables Vol C Tables 4.2.6.8 and 6.1.1.4'
Cl Cl 0.1484 0.1585 'International Tables Vol C Tables 4.2.6.8 and 6.1.1.4'

loop_
_geom_angle_atom_site_label_1
_geom_angle_atom_site_label_2
_geom_angle_atom_site_label_3
_geom_angle
C8 O1 C7 117.95(18)
C14 N1 N2 116.3(2)
C15 N2 N1 118.8(2)
C15 N2 H2 120.6
N1 N2 H2 120.6
O2 N3 O3 122.5(3)
O2 N3 C16 119.3(2)
O3 N3 C16 118.1(3)
O4 N4 O5 124.1(3)
O4 N4 C18 117.8(3)
O5 N4 C18 118.1(3)
C2 C1 C6 122.2(3)
C2 C1 Cl1 118.7(2)
C6 C1 Cl1 119.2(2)
C1 C2 C3 119.2(3)
C1 C2 H2A 120.4
C3 C2 H2A 120.4
C4 C3 C2 120.0(3)
C4 C3 H3 120.0
C2 C3 H3 120.0
C3 C4 C5 120.2(3)
C3 C4 H4 119.9
C5 C4 H4 119.9
C4 C5 C6 121.1(3)
C4 C5 H5 119.5
C6 C5 H5 119.5
C5 C6 C1 117.4(2)
C5 C6 C7 121.9(2)
C1 C6 C7 120.8(2)
O1 C7 C6 108.4(2)
O1 C7 H7A 110.0
C6 C7 H7A 110.0
O1 C7 H7B 110.0
C6 C7 H7B 110.0
H7A C7 H7B 108.4
O1 C8 C9 123.6(2)
O1 C8 C13 115.6(2)
C9 C8 C13 120.8(2)
C10 C9 C8 119.7(2)
C10 C9 H9 120.1
C8 C9 H9 120.1
C9 C10 C11 120.7(2)
C9 C10 H10 119.7
C11 C10 H10 119.7
C12 C11 C10 119.6(2)
C12 C11 H11 120.2
C10 C11 H11 120.2
C11 C12 C13 121.3(2)
C11 C12 H12 119.3
C13 C12 H12 119.3
C12 C13 C8 117.8(2)
C12 C13 C14 121.6(2)
C8 C13 C14 120.6(2)
N1 C14 C13 120.3(2)
N1 C14 H14 119.8
C13 C14 H14 119.8
N2 C15 C20 120.1(2)
N2 C15 C16 124.2(2)
C20 C15 C16 115.6(2)
C17 C16 C15 121.5(3)
C17 C16 N3 116.7(2)
C15 C16 N3 121.7(2)
C18 C17 C16 119.6(3)
C18 C17 H17 120.2
C16 C17 H17 120.2
C17 C18 C19 121.2(3)
C17 C18 N4 119.1(3)
C19 C18 N4 119.6(3)
C20 C19 C18 119.5(3)
C20 C19 H19 120.2
C18 C19 H19 120.2
C19 C20 C15 122.4(2)
C19 C20 H20 118.8
C15 C20 H20 118.8
C21 N5 C22 118.7(3)
C21 N5 C23 123.5(4)
C22 N5 C23 117.8(4)
O6 C21 N5 128.3(4)
O6 C21 H21 115.8
N5 C21 H21 115.8
N5 C22 H22A 109.5
N5 C22 H22B 109.5
H22A C22 H22B 109.5
N5 C22 H22C 109.5
H22A C22 H22C 109.5
H22B C22 H22C 109.5
N5 C23 H23A 109.5
N5 C23 H23B 109.5
H23A C23 H23B 109.5
N5 C23 H23C 109.5
H23A C23 H23C 109.5
H23B C23 H23C 109.5

loop_
_geom_bond_atom_site_label_1
_geom_bond_atom_site_label_2
_geom_bond_distance
Cl1 C1 1.737(3)
O1 C8 1.368(3)
O1 C7 1.422(3)
O2 N3 1.212(3)
O3 N3 1.224(3)
O4 N4 1.218(3)
O5 N4 1.220(4)
N1 C14 1.275(3)
N1 N2 1.378(3)
N2 C15 1.342(3)
N2 H2 0.8600
N3 C16 1.443(4)
N4 C18 1.459(4)
C1 C2 1.373(4)
C1 C6 1.382(3)
C2 C3 1.373(4)
C2 H2A 0.9300
C3 C4 1.367(4)
C3 H3 0.9300
C4 C5 1.377(4)
C4 H4 0.9300
C5 C6 1.379(4)
C5 H5 0.9300
C6 C7 1.500(3)
C7 H7A 0.9700
C7 H7B 0.9700
C8 C9 1.387(3)
C8 C13 1.395(3)
C9 C10 1.369(3)
C9 H9 0.9300
C10 C11 1.376(4)
C10 H10 0.9300
C11 C12 1.375(4)
C11 H11 0.9300
C12 C13 1.393(3)
C12 H12 0.9300
C13 C14 1.457(3)
C14 H14 0.9300
C15 C20 1.408(3)
C15 C16 1.424(3)
C16 C17 1.381(4)
C17 C18 1.353(4)
C17 H17 0.9300
C18 C19 1.387(4)
C19 C20 1.358(3)
C19 H19 0.9300
C20 H20 0.9300
O6 C21 1.205(4)
N5 C21 1.297(4)
N5 C22 1.433(5)
N5 C23 1.439(4)
C21 H21 0.9300
C22 H22A 0.9600
C22 H22B 0.9600
C22 H22C 0.9600
C23 H23A 0.9600
C23 H23B 0.9600
C23 H23C 0.9600

loop_
_geom_hbond_atom_site_label_D
_geom_hbond_atom_site_label_H
_geom_hbond_atom_site_label_A
_geom_hbond_site_symmetry_A
_geom_hbond_distance_DH
_geom_hbond_distance_HA
_geom_hbond_distance_DA
_geom_hbond_angle_DHA
_geom_hbond_publ_flag
N2 H2 O2 . 0.86 2.05 2.647(3) 126 yes
N2 H2 O6 2_645 0.86 2.33 3.085(3) 147 yes
C5 H5 O6 2_645 0.93 2.54 3.349(4) 146 yes
C14 H14 O6 2_645 0.93 2.42 3.240(4) 147 yes
C9 H9 O4 1_645 0.93 2.35 3.185(4) 150 yes
C21 H21 O2 2_655 0.93 2.46 2.979(4) 115 yes

loop_
_geom_torsion_atom_site_label_1
_geom_torsion_atom_site_label_2
_geom_torsion_atom_site_label_3
_geom_torsion_atom_site_label_4
_geom_torsion
C14 N1 N2 C15 176.0(2)
C6 C1 C2 C3 0.4(5)
Cl1 C1 C2 C3 -178.2(3)
C1 C2 C3 C4 -0.1(6)
C2 C3 C4 C5 -0.1(6)
C3 C4 C5 C6 0.0(6)
C4 C5 C6 C1 0.3(5)
C4 C5 C6 C7 -179.7(3)
C2 C1 C6 C5 -0.5(4)
Cl1 C1 C6 C5 178.1(2)
C2 C1 C6 C7 179.5(3)
Cl1 C1 C6 C7 -1.8(4)
C8 O1 C7 C6 179.2(2)
C5 C6 C7 O1 4.4(4)
C1 C6 C7 O1 -175.7(2)
C7 O1 C8 C9 -7.2(3)
C7 O1 C8 C13 172.7(2)
O1 C8 C9 C10 -179.7(2)
C13 C8 C9 C10 0.5(4)
C8 C9 C10 C11 0.7(4)
C9 C10 C11 C12 -0.6(4)
C10 C11 C12 C13 -0.6(4)
C11 C12 C13 C8 1.7(4)
C11 C12 C13 C14 -176.1(2)
O1 C8 C13 C12 178.5(2)
C9 C8 C13 C12 -1.7(4)
O1 C8 C13 C14 -3.7(3)
C9 C8 C13 C14 176.2(2)
N2 N1 C14 C13 177.1(2)
C12 C13 C14 N1 2.0(4)
C8 C13 C14 N1 -175.8(2)
N1 N2 C15 C20 0.5(3)
N1 N2 C15 C16 -178.5(2)
N2 C15 C16 C17 175.4(2)
C20 C15 C16 C17 -3.7(4)
N2 C15 C16 N3 -5.0(4)
C20 C15 C16 N3 176.0(2)
O2 N3 C16 C17 172.3(3)
O3 N3 C16 C17 -4.9(4)
O2 N3 C16 C15 -7.3(4)
O3 N3 C16 C15 175.5(3)
C15 C16 C17 C18 2.5(4)
N3 C16 C17 C18 -177.2(2)
C16 C17 C18 C19 0.2(4)
C16 C17 C18 N4 -179.6(2)
O4 N4 C18 C17 -6.1(4)
O5 N4 C18 C17 173.4(3)
O4 N4 C18 C19 174.0(3)
O5 N4 C18 C19 -6.5(4)
C17 C18 C19 C20 -1.6(4)
N4 C18 C19 C20 178.3(2)
C18 C19 C20 C15 0.2(4)
N2 C15 C20 C19 -176.7(2)
C16 C15 C20 C19 2.3(4)
C22 N5 C21 O6 0.3(6)
C23 N5 C21 O6 179.3(4)
